data_4317991
loop_
_publ_author_name
'Dongwhan Lee'
'Stephen J. Lippard'

_publ_section_title
;
 Modeling Dioxygen-Activating Centers in Non-Heme Diiron Enzymes:
 Carboxylate Shifts in Diiron(II) Complexes Supported by Sterically
 Hindered Carboxylate Ligands
;
_journal_name_full 'Inorganic Chemistry'
_journal_page_first 2704
_journal_page_last 2719
_journal_paper_doi 10.1021/ic020186y
_journal_volume 41
_journal_year 2002
_chemical_formula_sum 'C95 H87 Fe2 N O9'
_chemical_formula_weight 1498.36
_chemical_name_common '[Fe2(m-O2CArTol)3(O2CArTol)(2,6-lut)]'
_chemical_name_systematic
;
   ?
;
_space_group_IT_number 2
_symmetry_cell_setting triclinic
_symmetry_space_group_name_Hall '-P 1'
_symmetry_space_group_name_H-M 'P -1'
_atom_sites_solution_hydrogens geom
_atom_sites_solution_primary direct
_atom_sites_solution_secondary difmap
_audit_creation_method SHELXL-97
_cell_angle_alpha 96.3402(9)
_cell_angle_beta 92.9808(9)
_cell_angle_gamma 103.6906(8)
_cell_formula_units_Z 2
_cell_length_a 12.8331(2)
_cell_length_b 17.0361(3)
_cell_length_c 18.63320(10)
_cell_measurement_temperature 293(2)
_cell_volume 3920.85(10)
_computing_cell_refinement 'Bruker SMART'
_computing_data_collection 'Bruker SMART'
_computing_data_reduction 'Bruker SHELXTL'
_computing_molecular_graphics 'Bruker SHELXTL'
_computing_publication_material 'Bruker SHELXTL'
_computing_structure_refinement 'SHELXL-97 (Sheldrick, 1997)'
_computing_structure_solution 'SHELXS-97 (Sheldrick, 1990)'
_diffrn_ambient_temperature 293(2)
_diffrn_measured_fraction_theta_full 0.885
_diffrn_measured_fraction_theta_max 0.885
_diffrn_measurement_device_type 'CCD area detector'
_diffrn_measurement_method 'phi and omega scans'
_diffrn_radiation_monochromator graphite
_diffrn_radiation_source 'fine-focus sealed tube'
_diffrn_radiation_type MoK\a
_diffrn_radiation_wavelength 0.71069
_diffrn_reflns_av_R_equivalents 0.0206
_diffrn_reflns_av_sigmaI/netI 0.0480
_diffrn_reflns_limit_h_max 12
_diffrn_reflns_limit_h_min -16
_diffrn_reflns_limit_k_max 21
_diffrn_reflns_limit_k_min -22
_diffrn_reflns_limit_l_max 17
_diffrn_reflns_limit_l_min -24
_diffrn_reflns_number 24671
_diffrn_reflns_theta_full 28.21
_diffrn_reflns_theta_max 28.21
_diffrn_reflns_theta_min 2.05
_exptl_absorpt_coefficient_mu 0.430
_exptl_absorpt_correction_T_max 1.000000
_exptl_absorpt_correction_T_min 0.849884
_exptl_absorpt_correction_type SADABS
_exptl_crystal_colour colorless
_exptl_crystal_density_diffrn 1.269
_exptl_crystal_density_method 'not measured'
_exptl_crystal_description block
_exptl_crystal_F_000 1576
_exptl_crystal_size_max 0.25
_exptl_crystal_size_mid 0.2
_exptl_crystal_size_min 0.15
_refine_diff_density_max 0.396
_refine_diff_density_min -0.389
_refine_diff_density_rms 0.052
_refine_ls_extinction_method none
_refine_ls_goodness_of_fit_ref 1.040
_refine_ls_hydrogen_treatment mixed
_refine_ls_matrix_type full
_refine_ls_number_parameters 964
_refine_ls_number_reflns 17121
_refine_ls_number_restraints 0
_refine_ls_restrained_S_all 1.040
_refine_ls_R_factor_all 0.0687
_refine_ls_R_factor_gt 0.0444
_refine_ls_shift/su_max 0.007
_refine_ls_shift/su_mean 0.001
_refine_ls_structure_factor_coef Fsqd
_refine_ls_weighting_details 'calc w=1/[\s^2^(Fo^2^)+(0.0513P)^2^+1.8897P] where P=(Fo^2^+2Fc^2^)/3'
_refine_ls_weighting_scheme calc
_refine_ls_wR_factor_gt 0.1060
_refine_ls_wR_factor_ref 0.1168
_reflns_number_gt 12818
_reflns_number_total 17121
_reflns_threshold_expression >2sigma(I)
_cod_data_source_file ic020186y_03.cif
_cod_data_source_block 6
_cod_depositor_comments
;
The following automatic conversions were performed:

'_symmetry_cell_setting' value 'Triclinic' changed to 'triclinic'
according to the built-in table from CIF Core dictionary named
'cif_core.dic' version 2.4.1 from 2010-06-29.

Automatic conversion script
Id: cif_fix_values 1646 2011-03-28 12:23:43Z adriana 
;
_cod_original_cell_volume 3920.85(9)
_cod_database_code 4317991

loop_
_symmetry_equiv_pos_as_xyz
'x, y, z'
'-x, -y, -z'

loop_
_atom_site_label
_atom_site_type_symbol
_atom_site_fract_x
_atom_site_fract_y
_atom_site_fract_z
_atom_site_U_iso_or_equiv
_atom_site_adp_type
_atom_site_occupancy
_atom_site_symmetry_multiplicity
_atom_site_calc_flag
_atom_site_refinement_flags
_atom_site_disorder_assembly
_atom_site_disorder_group
Fe1 Fe 0.25386(2) 0.197357(17) 0.728719(16) 0.02314(8) Uani 1 1 d . . .
Fe2 Fe 0.40583(2) 0.368254(17) 0.806334(16) 0.02433(8) Uani 1 1 d . . .
O1B O 0.20042(11) 0.29205(9) 0.69193(8) 0.0295(3) Uani 1 1 d . . .
O1A O 0.38250(12) 0.29488(8) 0.88355(8) 0.0296(3) Uani 1 1 d . . .
O1C O 0.52382(12) 0.32939(9) 0.75915(8) 0.0317(3) Uani 1 1 d . . .
O1D O 0.08736(11) 0.14651(8) 0.75570(8) 0.0272(3) Uani 1 1 d . . .
O2A O 0.32386(11) 0.17005(9) 0.82239(7) 0.0268(3) Uani 1 1 d . . .
O2B O 0.32878(12) 0.40567(9) 0.72680(8) 0.0295(3) Uani 1 1 d . . .
O2C O 0.39812(12) 0.23792(9) 0.68678(8) 0.0328(3) Uani 1 1 d . . .
O2D O 0.15984(11) 0.09681(9) 0.66239(8) 0.0291(3) Uani 1 1 d . . .
N1 N 0.42187(15) 0.47328(10) 0.88162(9) 0.0272(4) Uani 1 1 d . . .
C1L C 0.33295(19) 0.48788(14) 0.91038(12) 0.0331(5) Uani 1 1 d . . .
C1C C 0.2839(3) -0.12902(16) 0.67442(18) 0.0557(8) Uani 1 1 d . . .
H1CA H 0.2564 -0.1599 0.6283 0.084 Uiso 1 1 calc R . .
H1CB H 0.2250 -0.1217 0.7020 0.084 Uiso 1 1 calc R . .
H1CC H 0.3266 -0.1577 0.7002 0.084 Uiso 1 1 calc R . .
C1B C -0.1086(3) 0.4584(2) 0.90994(17) 0.0609(8) Uani 1 1 d . . .
H1BA H -0.1000 0.5141 0.9304 0.091 Uiso 1 1 calc R . .
H1BB H -0.0858 0.4284 0.9459 0.091 Uiso 1 1 calc R . .
H1BC H -0.1829 0.4347 0.8941 0.091 Uiso 1 1 calc R . .
C1A C -0.0985(3) 0.2706(2) 0.98234(17) 0.0587(8) Uani 1 1 d . . .
H1AA H -0.1050 0.3047 1.0257 0.088 Uiso 1 1 calc R . .
H1AB H -0.1531 0.2206 0.9783 0.088 Uiso 1 1 calc R . .
H1AC H -0.1071 0.2982 0.9410 0.088 Uiso 1 1 calc R . .
C1D C 0.0218(3) 0.2729(2) 0.41708(18) 0.0719(10) Uani 1 1 d . . .
H1DA H 0.0484 0.3259 0.4442 0.108 Uiso 1 1 calc R . .
H1DB H -0.0410 0.2725 0.3865 0.108 Uiso 1 1 calc R . .
H1DC H 0.0763 0.2602 0.3877 0.108 Uiso 1 1 calc R . .
C2L C 0.2302(2) 0.42296(17) 0.89475(14) 0.0431(6) Uani 1 1 d . . .
H2LA H 0.2426 0.3776 0.8639 0.065 Uiso 1 1 calc R . .
H2LB H 0.1768 0.4444 0.8710 0.065 Uiso 1 1 calc R . .
H2LC H 0.2053 0.4052 0.9393 0.065 Uiso 1 1 calc R . .
C2C C 0.3528(2) -0.04666(15) 0.66308(14) 0.0393(6) Uani 1 1 d . . .
C2D C -0.0071(2) 0.20993(18) 0.46894(14) 0.0453(6) Uani 1 1 d . . .
C2A C 0.0117(2) 0.25236(15) 0.98552(14) 0.0414(6) Uani 1 1 d . . .
C2B C -0.0411(2) 0.45546(16) 0.84621(14) 0.0400(6) Uani 1 1 d . . .
C3A C 0.0852(2) 0.28204(15) 1.04549(14) 0.0429(6) Uani 1 1 d . . .
H3AA H 0.0680 0.3163 1.0830 0.051 Uiso 1 1 calc R . .
C3D C -0.0472(2) 0.12818(19) 0.44412(14) 0.0479(7) Uani 1 1 d . . .
H3DA H -0.0568 0.1117 0.3945 0.057 Uiso 1 1 calc R . .
C3L C 0.3382(3) 0.56033(16) 0.95442(14) 0.0485(7) Uani 1 1 d . . .
H3LA H 0.2763 0.5710 0.9729 0.058 Uiso 1 1 calc R . .
C3C C 0.3702(2) -0.02608(15) 0.59413(14) 0.0446(6) Uani 1 1 d . . .
H3CA H 0.3353 -0.0621 0.5542 0.054 Uiso 1 1 calc R . .
C3B C 0.0193(2) 0.52638(15) 0.82488(15) 0.0461(6) Uani 1 1 d . . .
H3BA H 0.0213 0.5759 0.8522 0.055 Uiso 1 1 calc R . .
C4A C 0.1830(2) 0.26182(15) 1.05047(13) 0.0388(5) Uani 1 1 d . . .
H4AA H 0.2303 0.2822 1.0914 0.047 Uiso 1 1 calc R . .
C4D C -0.0733(2) 0.07030(16) 0.49092(13) 0.0407(6) Uani 1 1 d . . .
H4DA H -0.1010 0.0159 0.4724 0.049 Uiso 1 1 calc R . .
C4C C 0.4384(2) 0.04705(15) 0.58344(13) 0.0400(6) Uani 1 1 d . . .
H4CA H 0.4497 0.0588 0.5365 0.048 Uiso 1 1 calc R . .
C4B C 0.0766(2) 0.52573(15) 0.76432(15) 0.0450(6) Uani 1 1 d . . .
H4BA H 0.1157 0.5746 0.7512 0.054 Uiso 1 1 calc R . .
C4L C 0.4357(3) 0.61616(17) 0.97046(16) 0.0614(9) Uani 1 1 d . . .
H4LA H 0.4398 0.6652 0.9993 0.074 Uiso 1 1 calc R . .
C5D C -0.05832(17) 0.09281(14) 0.56600(12) 0.0309(5) Uani 1 1 d . . .
C5B C 0.07653(18) 0.45227(14) 0.72251(13) 0.0335(5) Uani 1 1 d . . .
C5A C 0.21222(19) 0.21086(13) 0.99456(12) 0.0314(5) Uani 1 1 d . . .
C5C C 0.49041(17) 0.10335(13) 0.64174(12) 0.0298(5) Uani 1 1 d . . .
C5L C 0.5263(3) 0.59936(16) 0.94386(14) 0.0519(7) Uani 1 1 d . . .
H5LA H 0.5929 0.6357 0.9563 0.062 Uiso 1 1 calc R . .
C6A C 0.13953(18) 0.18219(13) 0.93399(12) 0.0319(5) Uani 1 1 d . . .
H6AA H 0.1569 0.1486 0.8960 0.038 Uiso 1 1 calc R . .
C6C C 0.46957(19) 0.08426(15) 0.71090(12) 0.0343(5) Uani 1 1 d . . .
H6CA H 0.5010 0.1216 0.7509 0.041 Uiso 1 1 calc R . .
C6B C 0.01946(18) 0.38032(14) 0.74518(13) 0.0340(5) Uani 1 1 d . . .
H6BA H 0.0202 0.3305 0.7194 0.041 Uiso 1 1 calc R . .
C6D C -0.01856(17) 0.17522(14) 0.59121(12) 0.0320(5) Uani 1 1 d . . .
H6DA H -0.0085 0.1920 0.6408 0.038 Uiso 1 1 calc R . .
C6L C 0.5186(2) 0.52788(14) 0.89828(12) 0.0364(5) Uani 1 1 d . . .
C7A C 0.0412(2) 0.20317(15) 0.92949(13) 0.0376(5) Uani 1 1 d . . .
H7AA H -0.0058 0.1839 0.8882 0.045 Uiso 1 1 calc R . .
C7C C 0.4026(2) 0.01046(15) 0.72114(13) 0.0392(5) Uani 1 1 d . . .
H7CA H 0.3907 -0.0012 0.7681 0.047 Uiso 1 1 calc R . .
C7B C -0.03846(19) 0.38224(15) 0.80594(13) 0.0371(5) Uani 1 1 d . . .
H7BA H -0.0763 0.3335 0.8201 0.045 Uiso 1 1 calc R . .
C7D C 0.00622(18) 0.23241(16) 0.54346(13) 0.0384(5) Uani 1 1 d . . .
H7DA H 0.0324 0.2871 0.5617 0.046 Uiso 1 1 calc R . .
C7L C 0.6143(2) 0.50720(17) 0.86647(15) 0.0476(6) Uani 1 1 d . . .
H7LA H 0.5925 0.4556 0.8364 0.071 Uiso 1 1 calc R . .
H7LB H 0.6657 0.5040 0.9047 0.071 Uiso 1 1 calc R . .
H7LC H 0.6465 0.5486 0.8378 0.071 Uiso 1 1 calc R . .
C8A C 0.31501(18) 0.18558(13) 1.00375(11) 0.0306(5) Uani 1 1 d . . .
C8C C 0.57368(17) 0.17677(14) 0.62817(11) 0.0304(5) Uani 1 1 d . . .
C8D C -0.08653(18) 0.03005(14) 0.61596(12) 0.0319(5) Uani 1 1 d . . .
C8B C 0.12776(19) 0.45457(14) 0.65205(13) 0.0342(5) Uani 1 1 d . . .
C9C C 0.65487(19) 0.16094(16) 0.58549(13) 0.0389(5) Uani 1 1 d . . .
H9CA H 0.6534 0.1074 0.5680 0.047 Uiso 1 1 calc R . .
C9A C 0.3416(2) 0.16084(14) 1.06990(12) 0.0373(5) Uani 1 1 d . . .
H9AA H 0.2957 0.1618 1.1068 0.045 Uiso 1 1 calc R . .
C9D C -0.1804(2) -0.03203(16) 0.59923(14) 0.0429(6) Uani 1 1 d . . .
H9DA H -0.2236 -0.0332 0.5573 0.051 Uiso 1 1 calc R . .
C9B C 0.0974(2) 0.50470(17) 0.60442(16) 0.0507(7) Uani 1 1 d . . .
H9BA H 0.0482 0.5348 0.6176 0.061 Uiso 1 1 calc R . .
C10A C 0.4344(2) 0.13505(15) 1.08160(13) 0.0427(6) Uani 1 1 d . . .
H10A H 0.4512 0.1194 1.1262 0.051 Uiso 1 1 calc R . .
C10C C 0.7368(2) 0.22296(18) 0.56874(14) 0.0436(6) Uani 1 1 d . . .
H10B H 0.7893 0.2113 0.5397 0.052 Uiso 1 1 calc R . .
C10D C -0.2103(2) -0.09164(17) 0.64376(16) 0.0522(7) Uani 1 1 d . . .
H10C H -0.2730 -0.1325 0.6316 0.063 Uiso 1 1 calc R . .
C10B C 0.1398(3) 0.50979(18) 0.53819(16) 0.0542(7) Uani 1 1 d . . .
H10D H 0.1207 0.5446 0.5077 0.065 Uiso 1 1 calc R . .
C11B C 0.2105(2) 0.46365(17) 0.51674(14) 0.0441(6) Uani 1 1 d . . .
H11A H 0.2369 0.4665 0.4713 0.053 Uiso 1 1 calc R . .
C11D C -0.1476(2) -0.09094(16) 0.70609(14) 0.0446(6) Uani 1 1 d . . .
H11B H -0.1684 -0.1316 0.7355 0.054 Uiso 1 1 calc R . .
C11A C 0.5026(2) 0.13262(15) 1.02633(13) 0.0392(5) Uani 1 1 d . . .
H11C H 0.5642 0.1139 1.0339 0.047 Uiso 1 1 calc R . .
C11C C 0.74047(19) 0.30209(17) 0.59528(14) 0.0420(6) Uani 1 1 d . . .
H11D H 0.7958 0.3436 0.5835 0.050 Uiso 1 1 calc R . .
C12D C -0.05311(18) -0.03010(13) 0.72598(12) 0.0324(5) Uani 1 1 d . . .
C12B C 0.24292(18) 0.41239(14) 0.56286(12) 0.0315(5) Uani 1 1 d . . .
C12C C 0.66293(17) 0.32214(15) 0.63966(12) 0.0321(5) Uani 1 1 d . . .
C12A C 0.48041(18) 0.15779(13) 0.95967(12) 0.0302(5) Uani 1 1 d . . .
C13B C 0.20224(17) 0.40957(12) 0.63156(12) 0.0277(4) Uani 1 1 d . . .
C13C C 0.57889(16) 0.25812(14) 0.65628(11) 0.0279(4) Uani 1 1 d . . .
C13A C 0.38562(17) 0.18449(12) 0.94833(11) 0.0269(4) Uani 1 1 d . . .
C13D C -0.02272(17) 0.03016(13) 0.67988(12) 0.0280(4) Uani 1 1 d . . .
C14D C 0.07990(16) 0.09544(12) 0.70071(11) 0.0250(4) Uani 1 1 d . . .
C14A C 0.36169(16) 0.21744(12) 0.87866(11) 0.0242(4) Uani 1 1 d . . .
C14B C 0.24638(16) 0.36442(12) 0.68717(11) 0.0246(4) Uani 1 1 d . . .
C14C C 0.49439(17) 0.27603(13) 0.70403(11) 0.0271(4) Uani 1 1 d . . .
C15B C 0.31651(18) 0.36265(14) 0.53484(11) 0.0306(5) Uani 1 1 d . . .
C15C C 0.67143(18) 0.41065(15) 0.66185(12) 0.0342(5) Uani 1 1 d . . .
C15D C 0.01177(18) -0.03315(12) 0.79393(12) 0.0303(5) Uani 1 1 d . . .
C15A C 0.56185(18) 0.15735(14) 0.90518(12) 0.0314(5) Uani 1 1 d . . .
C16C C 0.7705(2) 0.46292(16) 0.68749(14) 0.0425(6) Uani 1 1 d . . .
H16A H 0.8302 0.4418 0.6945 0.051 Uiso 1 1 calc R . .
C16D C -0.0396(2) -0.05287(14) 0.85597(13) 0.0378(5) Uani 1 1 d . . .
H16B H -0.1141 -0.0622 0.8547 0.045 Uiso 1 1 calc R . .
C16B C 0.4042(2) 0.39858(16) 0.49844(13) 0.0400(6) Uani 1 1 d . . .
H16C H 0.4189 0.4541 0.4951 0.048 Uiso 1 1 calc R . .
C16A C 0.6012(2) 0.08790(15) 0.88903(13) 0.0409(6) Uani 1 1 d . . .
H16D H 0.5737 0.0415 0.9107 0.049 Uiso 1 1 calc R . .
C17D C 0.0176(2) -0.05888(14) 0.91940(13) 0.0394(6) Uani 1 1 d . . .
H17A H -0.0193 -0.0736 0.9594 0.047 Uiso 1 1 calc R . .
C17B C 0.4697(2) 0.35272(18) 0.46722(13) 0.0450(6) Uani 1 1 d . . .
H17B H 0.5286 0.3784 0.4442 0.054 Uiso 1 1 calc R . .
C17C C 0.7808(2) 0.54603(17) 0.70260(15) 0.0497(7) Uani 1 1 d . . .
H17C H 0.8477 0.5797 0.7195 0.060 Uiso 1 1 calc R . .
C17A C 0.6799(2) 0.08722(17) 0.84145(14) 0.0466(7) Uani 1 1 d . . .
H17D H 0.7046 0.0403 0.8319 0.056 Uiso 1 1 calc R . .
C18B C 0.4497(2) 0.26971(17) 0.46955(12) 0.0409(6) Uani 1 1 d . . .
C18D C 0.1293(2) -0.04315(14) 0.92407(13) 0.0374(5) Uani 1 1 d . . .
C18C C 0.6942(2) 0.58023(16) 0.69316(15) 0.0476(6) Uani 1 1 d . . .
C18A C 0.7232(2) 0.15465(17) 0.80749(13) 0.0422(6) Uani 1 1 d . . .
C19D C 0.18112(19) -0.02306(14) 0.86225(13) 0.0351(5) Uani 1 1 d . . .
H19A H 0.2558 -0.0122 0.8641 0.042 Uiso 1 1 calc R . .
C19A C 0.68508(18) 0.22378(16) 0.82350(12) 0.0361(5) Uani 1 1 d . . .
H19B H 0.7129 0.2699 0.8015 0.043 Uiso 1 1 calc R . .
C19B C 0.3632(2) 0.23376(16) 0.50673(12) 0.0384(5) Uani 1 1 d . . .
H19C H 0.3493 0.1783 0.5103 0.046 Uiso 1 1 calc R . .
C19C C 0.5951(2) 0.52784(16) 0.66849(15) 0.0452(6) Uani 1 1 d . . .
H19D H 0.5353 0.5491 0.6624 0.054 Uiso 1 1 calc R . .
C20D C 0.12416(18) -0.01884(13) 0.79828(12) 0.0315(5) Uani 1 1 d . . .
H20A H 0.1609 -0.0064 0.7577 0.038 Uiso 1 1 calc R . .
C20A C 0.60623(17) 0.22565(14) 0.87171(12) 0.0305(5) Uani 1 1 d . . .
H20B H 0.5827 0.2730 0.8818 0.037 Uiso 1 1 calc R . .
C20B C 0.29717(19) 0.27910(14) 0.53864(12) 0.0331(5) Uani 1 1 d . . .
H20C H 0.2395 0.2536 0.5628 0.040 Uiso 1 1 calc R . .
C20C C 0.58366(19) 0.44465(15) 0.65286(13) 0.0374(5) Uani 1 1 d . . .
H20D H 0.5166 0.4111 0.6362 0.045 Uiso 1 1 calc R . .
C21B C 0.5188(3) 0.2197(2) 0.43191(16) 0.0606(8) Uani 1 1 d . . .
H21A H 0.4936 0.1637 0.4394 0.091 Uiso 1 1 calc R . .
H21B H 0.5922 0.2397 0.4515 0.091 Uiso 1 1 calc R . .
H21C H 0.5143 0.2240 0.3810 0.091 Uiso 1 1 calc R . .
C21A C 0.8061(2) 0.1518(2) 0.75307(16) 0.0585(8) Uani 1 1 d . . .
H21D H 0.8265 0.2036 0.7352 0.088 Uiso 1 1 calc R . .
H21E H 0.7761 0.1102 0.7135 0.088 Uiso 1 1 calc R . .
H21F H 0.8683 0.1399 0.7760 0.088 Uiso 1 1 calc R . .
C21D C 0.1926(2) -0.04752(17) 0.99304(15) 0.0507(7) Uani 1 1 d . . .
H21G H 0.1441 -0.0624 1.0296 0.076 Uiso 1 1 calc R . .
H21H H 0.2406 0.0046 1.0091 0.076 Uiso 1 1 calc R . .
H21I H 0.2335 -0.0876 0.9845 0.076 Uiso 1 1 calc R . .
C21C C 0.7065(3) 0.67120(18) 0.7089(2) 0.0711(10) Uani 1 1 d . . .
H21J H 0.6385 0.6835 0.6985 0.107 Uiso 1 1 calc R . .
H21K H 0.7584 0.6988 0.6790 0.107 Uiso 1 1 calc R . .
H21L H 0.7305 0.6889 0.7590 0.107 Uiso 1 1 calc R . .
O1S O 0.2383(2) 0.70916(13) 0.77233(14) 0.0762(7) Uani 1 1 d . . .
C1S C 0.3776(4) 0.6426(3) 0.7422(4) 0.143(2) Uani 1 1 d . . .
H1SA H 0.4472 0.6365 0.7583 0.214 Uiso 1 1 calc R . .
H1SB H 0.3816 0.6643 0.6967 0.214 Uiso 1 1 calc R . .
H1SC H 0.3268 0.5905 0.7363 0.214 Uiso 1 1 calc R . .
C2S C 0.3416(5) 0.7003(4) 0.7978(3) 0.127(2) Uani 1 1 d . . .
H2SA H 0.3371 0.6787 0.8439 0.153 Uiso 1 1 calc R . .
H2SB H 0.3932 0.7528 0.8047 0.153 Uiso 1 1 calc R . .
C3S C 0.1914(5) 0.7551(3) 0.8240(2) 0.0996(16) Uani 1 1 d . . .
H3SA H 0.2367 0.8100 0.8352 0.120 Uiso 1 1 calc R . .
H3SB H 0.1853 0.7301 0.8684 0.120 Uiso 1 1 calc R . .
C4S C 0.0806(4) 0.7582(2) 0.7933(2) 0.0937(15) Uani 1 1 d . . .
H4SA H 0.0485 0.7888 0.8283 0.141 Uiso 1 1 calc R . .
H4SB H 0.0361 0.7038 0.7824 0.141 Uiso 1 1 calc R . .
H4SC H 0.0872 0.7839 0.7499 0.141 Uiso 1 1 calc R . .

loop_
_atom_site_aniso_label
_atom_site_aniso_U_11
_atom_site_aniso_U_22
_atom_site_aniso_U_33
_atom_site_aniso_U_23
_atom_site_aniso_U_13
_atom_site_aniso_U_12
Fe1 0.02140(15) 0.02229(15) 0.02531(15) 0.00502(11) 0.00216(11) 0.00357(11)
Fe2 0.02699(16) 0.02099(14) 0.02496(15) 0.00261(11) 0.00301(12) 0.00569(12)
O1B 0.0261(8) 0.0267(8) 0.0376(8) 0.0109(6) 0.0040(6) 0.0064(6)
O1A 0.0386(9) 0.0232(7) 0.0279(8) 0.0047(6) 0.0065(6) 0.0082(6)
O1C 0.0357(8) 0.0342(8) 0.0286(8) 0.0052(6) 0.0085(6) 0.0135(7)
O1D 0.0287(8) 0.0252(7) 0.0254(7) -0.0002(6) 0.0051(6) 0.0032(6)
O2A 0.0297(8) 0.0269(7) 0.0230(7) 0.0015(6) 0.0014(6) 0.0063(6)
O2B 0.0330(8) 0.0241(7) 0.0310(8) 0.0043(6) -0.0008(6) 0.0064(6)
O2C 0.0246(8) 0.0386(9) 0.0395(9) 0.0132(7) 0.0094(6) 0.0112(7)
O2D 0.0252(7) 0.0305(8) 0.0298(8) 0.0002(6) 0.0059(6) 0.0042(6)
N1 0.0330(10) 0.0227(8) 0.0250(9) 0.0033(7) -0.0008(7) 0.0056(7)
C1L 0.0414(13) 0.0332(12) 0.0265(11) 0.0039(9) 0.0026(9) 0.0128(10)
C1C 0.0622(19) 0.0356(14) 0.070(2) 0.0033(13) 0.0222(15) 0.0104(13)
C1B 0.068(2) 0.0615(19) 0.0609(19) 0.0081(15) 0.0298(16) 0.0262(16)
C1A 0.0605(19) 0.0648(19) 0.0614(19) 0.0105(15) 0.0145(15) 0.0327(16)
C1D 0.076(2) 0.085(2) 0.0536(19) 0.0366(18) 0.0032(16) 0.0049(19)
C2L 0.0329(13) 0.0558(16) 0.0424(14) 0.0010(12) 0.0077(11) 0.0155(12)
C2C 0.0413(14) 0.0337(12) 0.0456(14) 0.0030(11) 0.0121(11) 0.0134(11)
C2D 0.0351(13) 0.0617(17) 0.0418(14) 0.0178(13) 0.0028(11) 0.0121(12)
C2A 0.0484(15) 0.0376(13) 0.0424(14) 0.0118(11) 0.0159(12) 0.0129(11)
C2B 0.0356(13) 0.0458(14) 0.0432(14) 0.0057(11) 0.0078(11) 0.0181(11)
C3A 0.0540(16) 0.0373(13) 0.0389(14) 0.0000(11) 0.0193(12) 0.0128(12)
C3D 0.0503(16) 0.0695(19) 0.0282(12) 0.0045(12) 0.0018(11) 0.0242(14)
C3L 0.0677(19) 0.0455(15) 0.0369(14) -0.0019(12) 0.0140(13) 0.0240(14)
C3C 0.0559(16) 0.0370(13) 0.0373(13) -0.0083(11) 0.0060(12) 0.0094(12)
C3B 0.0538(16) 0.0336(13) 0.0550(16) 0.0002(12) 0.0138(13) 0.0195(12)
C4A 0.0446(14) 0.0362(13) 0.0316(12) -0.0002(10) 0.0099(10) 0.0028(11)
C4D 0.0425(14) 0.0483(14) 0.0324(12) -0.0022(11) -0.0047(10) 0.0181(12)
C4C 0.0543(15) 0.0386(13) 0.0276(12) 0.0009(10) 0.0069(11) 0.0129(12)
C4B 0.0486(15) 0.0312(12) 0.0590(17) 0.0071(11) 0.0150(13) 0.0145(11)
C4L 0.095(3) 0.0349(14) 0.0477(17) -0.0127(12) 0.0116(16) 0.0091(16)
C5D 0.0247(11) 0.0383(12) 0.0300(11) 0.0013(9) 0.0007(9) 0.0101(9)
C5B 0.0309(12) 0.0317(11) 0.0425(13) 0.0080(10) 0.0052(10) 0.0146(9)
C5A 0.0377(12) 0.0276(11) 0.0270(11) 0.0052(9) 0.0110(9) 0.0019(9)
C5C 0.0296(11) 0.0349(12) 0.0285(11) 0.0022(9) 0.0052(9) 0.0155(9)
C5L 0.0666(19) 0.0357(14) 0.0398(14) -0.0060(11) 0.0014(13) -0.0090(13)
C6A 0.0369(12) 0.0304(11) 0.0274(11) 0.0033(9) 0.0087(9) 0.0053(9)
C6C 0.0343(12) 0.0407(13) 0.0278(11) 0.0004(10) 0.0039(9) 0.0107(10)
C6B 0.0299(11) 0.0318(11) 0.0412(13) 0.0023(10) 0.0018(10) 0.0103(9)
C6D 0.0257(11) 0.0392(12) 0.0305(11) 0.0037(9) 0.0008(9) 0.0075(9)
C6L 0.0444(14) 0.0300(12) 0.0298(12) 0.0054(9) -0.0024(10) -0.0001(10)
C7A 0.0392(13) 0.0412(13) 0.0321(12) 0.0070(10) 0.0063(10) 0.0074(11)
C7C 0.0410(13) 0.0466(14) 0.0336(12) 0.0093(11) 0.0099(10) 0.0146(11)
C7B 0.0314(12) 0.0362(12) 0.0450(14) 0.0087(11) 0.0080(10) 0.0079(10)
C7D 0.0280(12) 0.0436(14) 0.0420(13) 0.0089(11) -0.0020(10) 0.0050(10)
C7L 0.0331(13) 0.0503(16) 0.0498(16) 0.0036(12) -0.0009(11) -0.0063(11)
C8A 0.0376(12) 0.0245(10) 0.0257(11) 0.0014(8) 0.0039(9) 0.0002(9)
C8C 0.0284(11) 0.0413(12) 0.0247(10) 0.0062(9) 0.0031(8) 0.0137(10)
C8D 0.0284(11) 0.0341(12) 0.0310(11) -0.0028(9) 0.0013(9) 0.0066(9)
C8B 0.0352(12) 0.0314(12) 0.0413(13) 0.0115(10) 0.0061(10) 0.0147(10)
C9C 0.0364(13) 0.0494(14) 0.0354(13) 0.0021(11) 0.0076(10) 0.0201(11)
C9A 0.0482(14) 0.0364(12) 0.0248(11) 0.0062(9) 0.0077(10) 0.0032(11)
C9D 0.0338(13) 0.0452(14) 0.0418(14) -0.0006(11) -0.0075(11) -0.0010(11)
C9B 0.0577(17) 0.0515(16) 0.0582(17) 0.0220(13) 0.0129(14) 0.0350(14)
C10A 0.0581(16) 0.0413(14) 0.0273(12) 0.0120(10) -0.0008(11) 0.0072(12)
C10C 0.0299(12) 0.0659(17) 0.0397(14) 0.0068(12) 0.0130(10) 0.0189(12)
C10D 0.0409(15) 0.0445(15) 0.0569(17) 0.0024(13) -0.0074(13) -0.0136(12)
C10B 0.0686(19) 0.0562(17) 0.0542(17) 0.0341(14) 0.0119(14) 0.0336(15)
C11B 0.0490(15) 0.0520(15) 0.0390(14) 0.0220(12) 0.0094(11) 0.0191(12)
C11D 0.0418(14) 0.0376(13) 0.0459(15) 0.0068(11) 0.0034(11) -0.0077(11)
C11A 0.0461(14) 0.0388(13) 0.0343(13) 0.0097(10) -0.0027(11) 0.0124(11)
C11C 0.0259(12) 0.0591(16) 0.0420(14) 0.0145(12) 0.0100(10) 0.0072(11)
C12D 0.0322(12) 0.0283(11) 0.0339(12) -0.0002(9) 0.0059(9) 0.0027(9)
C12B 0.0303(11) 0.0329(11) 0.0326(12) 0.0095(9) 0.0037(9) 0.0072(9)
C12C 0.0246(11) 0.0437(13) 0.0310(11) 0.0124(10) 0.0029(9) 0.0102(9)
C12A 0.0368(12) 0.0244(10) 0.0272(11) 0.0016(8) -0.0020(9) 0.0048(9)
C13B 0.0277(11) 0.0242(10) 0.0318(11) 0.0081(8) 0.0034(9) 0.0056(8)
C13C 0.0230(10) 0.0396(12) 0.0243(10) 0.0085(9) 0.0038(8) 0.0117(9)
C13A 0.0331(11) 0.0217(10) 0.0236(10) 0.0016(8) 0.0017(8) 0.0027(8)
C13D 0.0266(11) 0.0255(10) 0.0302(11) -0.0010(8) 0.0048(8) 0.0047(8)
C14D 0.0261(10) 0.0239(10) 0.0253(10) 0.0053(8) 0.0016(8) 0.0056(8)
C14A 0.0246(10) 0.0251(10) 0.0246(10) 0.0040(8) 0.0073(8) 0.0079(8)
C14B 0.0270(10) 0.0245(10) 0.0256(10) 0.0051(8) 0.0084(8) 0.0104(8)
C14C 0.0293(11) 0.0286(10) 0.0290(11) 0.0130(9) 0.0083(9) 0.0124(9)
C15B 0.0297(11) 0.0377(12) 0.0242(11) 0.0065(9) 0.0021(9) 0.0068(9)
C15C 0.0311(12) 0.0430(13) 0.0294(11) 0.0147(10) 0.0054(9) 0.0056(10)
C15D 0.0346(12) 0.0213(10) 0.0333(12) 0.0024(9) 0.0041(9) 0.0037(9)
C15A 0.0356(12) 0.0331(11) 0.0263(11) 0.0013(9) -0.0032(9) 0.0126(10)
C16C 0.0289(12) 0.0508(15) 0.0472(15) 0.0163(12) 0.0009(10) 0.0044(11)
C16D 0.0363(13) 0.0335(12) 0.0417(13) 0.0074(10) 0.0087(10) 0.0024(10)
C16B 0.0396(13) 0.0417(13) 0.0377(13) 0.0107(11) 0.0082(11) 0.0044(11)
C16A 0.0538(15) 0.0370(13) 0.0370(13) 0.0054(10) -0.0020(11) 0.0217(12)
C17D 0.0487(15) 0.0328(12) 0.0357(13) 0.0069(10) 0.0110(11) 0.0054(11)
C17B 0.0381(14) 0.0648(18) 0.0342(13) 0.0126(12) 0.0136(11) 0.0118(12)
C17C 0.0407(15) 0.0480(16) 0.0540(17) 0.0144(13) -0.0019(12) -0.0044(12)
C17A 0.0534(16) 0.0526(16) 0.0424(14) -0.0026(12) -0.0049(12) 0.0352(13)
C18B 0.0391(13) 0.0635(17) 0.0262(12) 0.0054(11) 0.0011(10) 0.0249(12)
C18D 0.0480(14) 0.0251(11) 0.0390(13) 0.0048(10) 0.0006(11) 0.0088(10)
C18C 0.0570(17) 0.0372(14) 0.0485(15) 0.0164(12) 0.0056(13) 0.0061(12)
C18A 0.0331(13) 0.0630(17) 0.0332(13) -0.0064(12) -0.0034(10) 0.0238(12)
C19D 0.0338(12) 0.0296(11) 0.0440(14) 0.0095(10) 0.0047(10) 0.0094(10)
C19A 0.0284(11) 0.0465(14) 0.0328(12) 0.0011(10) -0.0010(9) 0.0103(10)
C19B 0.0462(14) 0.0406(13) 0.0305(12) 0.0036(10) -0.0001(10) 0.0159(11)
C19C 0.0438(15) 0.0472(15) 0.0505(15) 0.0215(12) 0.0053(12) 0.0152(12)
C20D 0.0368(12) 0.0255(10) 0.0340(12) 0.0067(9) 0.0085(9) 0.0084(9)
C20A 0.0300(11) 0.0324(11) 0.0302(11) 0.0013(9) -0.0011(9) 0.0116(9)
C20B 0.0344(12) 0.0365(12) 0.0290(11) 0.0052(9) 0.0036(9) 0.0092(10)
C20C 0.0309(12) 0.0428(13) 0.0395(13) 0.0169(11) 0.0021(10) 0.0058(10)
C21B 0.0634(19) 0.088(2) 0.0443(16) 0.0064(15) 0.0100(14) 0.0445(18)
C21A 0.0405(15) 0.089(2) 0.0479(16) -0.0112(16) 0.0027(12) 0.0291(16)
C21D 0.0605(18) 0.0479(16) 0.0437(15) 0.0137(12) -0.0032(13) 0.0111(13)
C21C 0.079(2) 0.0413(16) 0.091(3) 0.0153(16) 0.002(2) 0.0080(16)
O1S 0.103(2) 0.0429(12) 0.0791(17) 0.0119(11) 0.0194(15) 0.0060(12)
C1S 0.094(4) 0.097(4) 0.245(8) 0.018(4) 0.065(4) 0.031(3)
C2S 0.128(5) 0.112(4) 0.138(5) 0.037(4) -0.042(4) 0.022(4)
C3S 0.174(5) 0.067(2) 0.061(2) 0.0107(19) 0.032(3) 0.031(3)
C4S 0.139(4) 0.0460(19) 0.102(3) 0.016(2) 0.062(3) 0.022(2)

loop_
_atom_type_symbol
_atom_type_description
_atom_type_scat_dispersion_real
_atom_type_scat_dispersion_imag
_atom_type_scat_source
C C 0.0033 0.0016 'International Tables Vol C Tables 4.2.6.8 and 6.1.1.4'
H H 0.0000 0.0000 'International Tables Vol C Tables 4.2.6.8 and 6.1.1.4'
N N 0.0061 0.0033 'International Tables Vol C Tables 4.2.6.8 and 6.1.1.4'
O O 0.0106 0.0060 'International Tables Vol C Tables 4.2.6.8 and 6.1.1.4'
Fe Fe 0.3463 0.8444 'International Tables Vol C Tables 4.2.6.8 and 6.1.1.4'

loop_
_geom_angle_atom_site_label_1
_geom_angle_atom_site_label_2
_geom_angle_atom_site_label_3
_geom_angle
_geom_angle_site_symmetry_1
_geom_angle_site_symmetry_3
_geom_angle_publ_flag
O2C Fe1 O1B 89.79(6) . . ?
O2C Fe1 O2A 93.66(6) . . ?
O1B Fe1 O2A 139.18(6) . . ?
O2C Fe1 O2D 110.50(6) . . ?
O1B Fe1 O2D 102.14(6) . . ?
O2A Fe1 O2D 114.44(6) . . ?
O2C Fe1 O1D 170.72(6) . . ?
O1B Fe1 O1D 87.68(6) . . ?
O2A Fe1 O1D 94.09(6) . . ?
O2D Fe1 O1D 61.45(5) . . ?
O2B Fe2 O1C 104.24(6) . . ?
O2B Fe2 O1A 142.34(6) . . ?
O1C Fe2 O1A 99.12(6) . . ?
O2B Fe2 N1 96.48(6) . . ?
O1C Fe2 N1 127.06(7) . . ?
O1A Fe2 N1 92.40(6) . . ?
C14B O1B Fe1 132.63(14) . . ?
C14A O1A Fe2 130.16(13) . . ?
C14C O1C Fe2 115.68(14) . . ?
C14D O1D Fe1 86.33(12) . . ?
C14A O2A Fe1 127.58(13) . . ?
C14B O2B Fe2 126.71(13) . . ?
C14C O2C Fe1 142.78(15) . . ?
C14D O2D Fe1 91.81(12) . . ?
C1L N1 C6L 120.09(19) . . ?
C1L N1 Fe2 118.68(14) . . ?
C6L N1 Fe2 121.13(15) . . ?
N1 C1L C3L 120.5(2) . . ?
N1 C1L C2L 117.9(2) . . ?
C3L C1L C2L 121.6(2) . . ?
C3C C2C C7C 117.4(2) . . ?
C3C C2C C1C 121.1(2) . . ?
C7C C2C C1C 121.5(2) . . ?
C3D C2D C7D 117.5(2) . . ?
C3D C2D C1D 121.5(3) . . ?
C7D C2D C1D 121.0(3) . . ?
C7A C2A C3A 117.7(2) . . ?
C7A C2A C1A 121.0(3) . . ?
C3A C2A C1A 121.2(2) . . ?
C3B C2B C7B 117.4(2) . . ?
C3B C2B C1B 120.7(2) . . ?
C7B C2B C1B 121.9(2) . . ?
C4A C3A C2A 121.4(2) . . ?
C4D C3D C2D 121.9(2) . . ?
C4L C3L C1L 119.5(3) . . ?
C4C C3C C2C 121.3(2) . . ?
C4B C3B C2B 121.9(2) . . ?
C3A C4A C5A 121.0(2) . . ?
C3D C4D C5D 120.6(2) . . ?
C3C C4C C5C 121.2(2) . . ?
C3B C4B C5B 120.6(2) . . ?
C5L C4L C3L 119.8(2) . . ?
C6D C5D C4D 117.6(2) . . ?
C6D C5D C8D 122.2(2) . . ?
C4D C5D C8D 120.2(2) . . ?
C6B C5B C4B 117.9(2) . . ?
C6B C5B C8B 122.8(2) . . ?
C4B C5B C8B 119.0(2) . . ?
C6A C5A C4A 117.7(2) . . ?
C6A C5A C8A 122.6(2) . . ?
C4A C5A C8A 119.6(2) . . ?
C6C C5C C4C 117.6(2) . . ?
C6C C5C C8C 122.6(2) . . ?
C4C C5C C8C 119.5(2) . . ?
C4L C5L C6L 119.7(3) . . ?
C5A C6A C7A 120.8(2) . . ?
C7C C6C C5C 120.9(2) . . ?
C7B C6B C5B 120.6(2) . . ?
C7D C6D C5D 121.0(2) . . ?
N1 C6L C5L 120.4(2) . . ?
N1 C6L C7L 117.6(2) . . ?
C5L C6L C7L 122.0(2) . . ?
C2A C7A C6A 121.3(2) . . ?
C6C C7C C2C 121.6(2) . . ?
C6B C7B C2B 121.5(2) . . ?
C6D C7D C2D 121.4(2) . . ?
C9A C8A C13A 118.8(2) . . ?
C9A C8A C5A 118.4(2) . . ?
C13A C8A C5A 122.8(2) . . ?
C9C C8C C13C 118.6(2) . . ?
C9C C8C C5C 115.4(2) . . ?
C13C C8C C5C 126.00(19) . . ?
C9D C8D C13D 118.1(2) . . ?
C9D C8D C5D 118.9(2) . . ?
C13D C8D C5D 123.0(2) . . ?
C9B C8B C13B 119.1(2) . . ?
C9B C8B C5B 116.8(2) . . ?
C13B C8B C5B 124.1(2) . . ?
C10C C9C C8C 121.5(2) . . ?
C10A C9A C8A 121.4(2) . . ?
C10D C9D C8D 121.2(2) . . ?
C10B C9B C8B 120.6(2) . . ?
C9A C10A C11A 119.5(2) . . ?
C11C C10C C9C 119.6(2) . . ?
C11D C10D C9D 120.3(2) . . ?
C9B C10B C11B 120.6(2) . . ?
C10B C11B C12B 120.7(2) . . ?
C10D C11D C12D 121.2(2) . . ?
C10A C11A C12A 121.2(2) . . ?
C10C C11C C12C 121.9(2) . . ?
C11D C12D C13D 118.2(2) . . ?
C11D C12D C15D 118.6(2) . . ?
C13D C12D C15D 123.21(19) . . ?
C11B C12B C13B 118.5(2) . . ?
C11B C12B C15B 117.4(2) . . ?
C13B C12B C15B 124.1(2) . . ?
C11C C12C C13C 118.1(2) . . ?
C11C C12C C15C 117.1(2) . . ?
C13C C12C C15C 124.6(2) . . ?
C11A C12A C13A 118.8(2) . . ?
C11A C12A C15A 117.2(2) . . ?
C13A C12A C15A 123.93(19) . . ?
C8B C13B C12B 120.5(2) . . ?
C8B C13B C14B 118.82(19) . . ?
C12B C13B C14B 120.42(19) . . ?
C8C C13C C12C 120.28(19) . . ?
C8C C13C C14C 119.36(19) . . ?
C12C C13C C14C 120.4(2) . . ?
C8A C13A C12A 120.2(2) . . ?
C8A C13A C14A 119.01(19) . . ?
C12A C13A C14A 120.71(18) . . ?
C12D C13D C8D 121.0(2) . . ?
C12D C13D C14D 118.41(19) . . ?
C8D C13D C14D 120.56(19) . . ?
O1D C14D O2D 120.41(18) . . ?
O1D C14D C13D 120.49(18) . . ?
O2D C14D C13D 119.09(17) . . ?
O2A C14A O1A 124.86(19) . . ?
O2A C14A C13A 120.55(18) . . ?
O1A C14A C13A 114.59(17) . . ?
O1B C14B O2B 124.88(19) . . ?
O1B C14B C13B 119.75(19) . . ?
O2B C14B C13B 115.36(17) . . ?
O2C C14C O1C 123.59(19) . . ?
O2C C14C C13C 118.14(19) . . ?
O1C C14C C13C 118.27(19) . . ?
C20B C15B C16B 117.8(2) . . ?
C20B C15B C12B 122.5(2) . . ?
C16B C15B C12B 119.5(2) . . ?
C16C C15C C20C 117.8(2) . . ?
C16C C15C C12C 120.3(2) . . ?
C20C C15C C12C 121.7(2) . . ?
C16D C15D C20D 117.4(2) . . ?
C16D C15D C12D 119.9(2) . . ?
C20D C15D C12D 122.7(2) . . ?
C20A C15A C16A 117.3(2) . . ?
C20A C15A C12A 122.66(19) . . ?
C16A C15A C12A 119.9(2) . . ?
C17C C16C C15C 120.7(2) . . ?
C17D C16D C15D 121.7(2) . . ?
C17B C16B C15B 121.0(2) . . ?
C17A C16A C15A 121.0(2) . . ?
C16D C17D C18D 120.9(2) . . ?
C18B C17B C16B 121.5(2) . . ?
C16C C17C C18C 121.8(2) . . ?
C16A C17A C18A 121.7(2) . . ?
C17B C18B C19B 117.7(2) . . ?
C17B C18B C21B 120.9(3) . . ?
C19B C18B C21B 121.4(3) . . ?
C17D C18D C19D 117.7(2) . . ?
C17D C18D C21D 121.5(2) . . ?
C19D C18D C21D 120.8(2) . . ?
C17C C18C C19C 117.5(3) . . ?
C17C C18C C21C 121.4(3) . . ?
C19C C18C C21C 121.1(3) . . ?
C19A C18A C17A 117.6(2) . . ?
C19A C18A C21A 121.3(3) . . ?
C17A C18A C21A 121.1(2) . . ?
C20D C19D C18D 121.6(2) . . ?
C18A C19A C20A 121.4(2) . . ?
C18B C19B C20B 121.3(2) . . ?
C20C C19C C18C 121.4(3) . . ?
C19D C20D C15D 120.8(2) . . ?
C19A C20A C15A 120.9(2) . . ?
C19B C20B C15B 120.7(2) . . ?
C19C C20C C15C 120.8(2) . . ?
C3S O1S C2S 113.2(4) . . ?
O1S C2S C1S 108.5(4) . . ?
O1S C3S C4S 109.3(4) . . ?

loop_
_geom_bond_atom_site_label_1
_geom_bond_atom_site_label_2
_geom_bond_distance
_geom_bond_site_symmetry_2
_geom_bond_publ_flag
Fe1 O2C 2.0443(15) . ?
Fe1 O1B 2.0645(15) . ?
Fe1 O2A 2.0698(14) . ?
Fe1 O2D 2.0776(15) . ?
Fe1 O1D 2.2137(14) . ?
Fe2 O2B 1.9836(15) . ?
Fe2 O1C 1.9971(15) . ?
Fe2 O1A 1.9968(14) . ?
Fe2 N1 2.1102(17) . ?
O1B C14B 1.249(2) . ?
O1A C14A 1.274(2) . ?
O1C C14C 1.271(3) . ?
O1D C14D 1.253(2) . ?
O2A C14A 1.249(2) . ?
O2B C14B 1.269(3) . ?
O2C C14C 1.259(3) . ?
O2D C14D 1.277(2) . ?
N1 C1L 1.349(3) . ?
N1 C6L 1.361(3) . ?
C1L C3L 1.390(3) . ?
C1L C2L 1.499(3) . ?
C1C C2C 1.514(4) . ?
C1B C2B 1.509(4) . ?
C1A C2A 1.518(4) . ?
C1D C2D 1.516(4) . ?
C2C C3C 1.384(4) . ?
C2C C7C 1.388(4) . ?
C2D C3D 1.383(4) . ?
C2D C7D 1.390(4) . ?
C2A C7A 1.391(3) . ?
C2A C3A 1.391(4) . ?
C2B C3B 1.383(4) . ?
C2B C7B 1.392(3) . ?
C3A C4A 1.379(4) . ?
C3D C4D 1.382(4) . ?
C3L C4L 1.376(4) . ?
C3C C4C 1.384(4) . ?
C3B C4B 1.379(4) . ?
C4A C5A 1.405(3) . ?
C4D C5D 1.400(3) . ?
C4C C5C 1.392(3) . ?
C4B C5B 1.399(3) . ?
C4L C5L 1.367(4) . ?
C5D C6D 1.394(3) . ?
C5D C8D 1.487(3) . ?
C5B C6B 1.393(3) . ?
C5B C8B 1.499(3) . ?
C5A C6A 1.391(3) . ?
C5A C8A 1.489(3) . ?
C5C C6C 1.388(3) . ?
C5C C8C 1.495(3) . ?
C5L C6L 1.386(3) . ?
C6A C7A 1.392(3) . ?
C6C C7C 1.384(3) . ?
C6B C7B 1.388(3) . ?
C6D C7D 1.384(3) . ?
C6L C7L 1.490(4) . ?
C8A C9A 1.397(3) . ?
C8A C13A 1.410(3) . ?
C8C C9C 1.401(3) . ?
C8C C13C 1.411(3) . ?
C8D C9D 1.397(3) . ?
C8D C13D 1.409(3) . ?
C8B C9B 1.399(3) . ?
C8B C13B 1.402(3) . ?
C9C C10C 1.379(4) . ?
C9A C10A 1.378(4) . ?
C9D C10D 1.379(4) . ?
C9B C10B 1.378(4) . ?
C10A C11A 1.389(4) . ?
C10C C11C 1.373(4) . ?
C10D C11D 1.375(4) . ?
C10B C11B 1.380(4) . ?
C11B C12B 1.405(3) . ?
C11D C12D 1.398(3) . ?
C11A C12A 1.395(3) . ?
C11C C12C 1.405(3) . ?
C12D C13D 1.408(3) . ?
C12D C15D 1.491(3) . ?
C12B C13B 1.409(3) . ?
C12B C15B 1.488(3) . ?
C12C C13C 1.415(3) . ?
C12C C15C 1.495(3) . ?
C12A C13A 1.410(3) . ?
C12A C15A 1.495(3) . ?
C13B C14B 1.519(3) . ?
C13C C14C 1.503(3) . ?
C13A C14A 1.515(3) . ?
C13D C14D 1.510(3) . ?
C15B C20B 1.396(3) . ?
C15B C16B 1.395(3) . ?
C15C C16C 1.394(3) . ?
C15C C20C 1.394(3) . ?
C15D C16D 1.394(3) . ?
C15D C20D 1.401(3) . ?
C15A C20A 1.397(3) . ?
C15A C16A 1.402(3) . ?
C16C C17C 1.386(4) . ?
C16D C17D 1.385(3) . ?
C16B C17B 1.385(4) . ?
C16A C17A 1.380(4) . ?
C17D C18D 1.391(4) . ?
C17B C18B 1.382(4) . ?
C17C C18C 1.383(4) . ?
C17A C18A 1.387(4) . ?
C18B C19B 1.393(4) . ?
C18B C21B 1.514(4) . ?
C18D C19D 1.395(3) . ?
C18D C21D 1.503(3) . ?
C18C C19C 1.392(4) . ?
C18C C21C 1.514(4) . ?
C18A C19A 1.388(3) . ?
C18A C21A 1.513(4) . ?
C19D C20D 1.383(3) . ?
C19A C20A 1.391(3) . ?
C19B C20B 1.389(3) . ?
C19C C20C 1.386(4) . ?
O1S C3S 1.421(5) . ?
O1S C2S 1.432(6) . ?
C1S C2S 1.513(7) . ?
C3S C4S 1.519(7) . ?
